data_2102451
loop_
_publ_author_name
'Marsh, Richard E.'

_publ_section_title
;
 Space group <i>Cc</i>: an update
;
_journal_issue 2
_journal_name_full 'Acta Crystallographica Section B'
_journal_page_first 252
_journal_page_last 253
_journal_paper_doi 10.1107/S0108768104003878
_journal_volume 60
_journal_year 2004
_chemical_formula_moiety 'C26 H16 N O2, B F4'
_chemical_formula_sum 'C26 H16 B F4 N O2'
_space_group_crystal_system monoclinic
_space_group_IT_number 15
_space_group_name_Hall '-C 2yc'
_space_group_name_H-M_alt 'C 1 2/c 1'
_audit_creation_method CRYM
_cell_angle_alpha 90
_cell_angle_beta 111.74
_cell_angle_gamma 90
_cell_formula_units_Z 8
_cell_length_a 24.8940
_cell_length_b 11.1340
_cell_length_c 15.6150
_cell_volume 4020.174
_cod_data_source_file bk0142.cif
_cod_data_source_block XURVUB
_cod_depositor_comments
;
 Updating space group information and adding the symmetry operation list.

 Antanas Vaitkus,
 2018-06-14

 Adding the _cell_formula_units_Z data item.

 Antanas Vaitkus,
 2017-08-05

  Added moiety chemical formula from Marsh (2004) paper.
  The summary chemical formula is calculated from moiety formula using
  AdHocParser
  (svn://www.crystallography.net/cod-tools/trunk/Formulae/AdHocParser.yp,
  revision 1441.)

  Andrius Merkys
  2013-11-11
;
_cod_original_sg_symbol_H-M C2/c
_cod_database_code 2102451

loop_
_space_group_symop_id
_space_group_symop_operation_xyz
1 x,y,z
2 -x,y,-z+1/2
3 -x,-y,-z
4 x,-y,z+1/2
5 x+1/2,y+1/2,z
6 -x+1/2,y+1/2,-z+1/2
7 -x+1/2,-y+1/2,-z
8 x+1/2,-y+1/2,z+1/2

loop_
_atom_site_label
_atom_site_type_symbol
_atom_site_fract_x
_atom_site_fract_y
_atom_site_fract_z
F1 F 0.57375 0.18430 0.03210
F2 F 0.66450 0.25195 0.07575
F3 F 0.61790 0.24580 0.17495
F4 F 0.59200 0.37895 0.05865
B1 B 0.61220 0.26605 0.08455
O1 O 0.29355 0.28330 -0.11600
O2 O 0.12025 0.39985 -0.07165
N1 N 0.13740 0.00070 -0.17890
C1 C 0.18265 0.22705 -0.12340
C2 C 0.21525 0.14170 -0.14830
C3 C 0.19240 0.02635 -0.17625
C4 C 0.22595 -0.05770 -0.19970
H1 H 0.21210 -0.13470 -0.21850
C5 C 0.28005 -0.02390 -0.19435
H2 H 0.30255 -0.08100 -0.20880
C6 C 0.30335 0.08905 -0.16885
H3 H 0.33980 0.10860 -0.16810
C7 C 0.27045 0.17075 -0.14490
C8 C 0.20670 0.34065 -0.09510
C9 C 0.26135 0.36915 -0.09185
C10 C 0.28485 0.48010 -0.06540
H4 H 0.32145 0.49990 -0.06380
C11 C 0.25065 0.56240 -0.04070
H5 H 0.26585 0.63860 -0.02255
C12 C 0.19765 0.53985 -0.04145
H6 H 0.17695 0.59845 -0.02420
C13 C 0.17425 0.42525 -0.06885
C14 C 0.12865 0.19860 -0.12425
C15 C 0.09715 0.28650 -0.09645
C16 C 0.04425 0.26225 -0.09710
H7 H 0.02250 0.32090 -0.08240
C17 C 0.02280 0.14520 -0.12060
H8 H -0.01275 0.12655 -0.11735
C18 C 0.05130 0.05625 -0.14840
H9 H 0.03475 -0.01905 -0.16580
C19 C 0.10520 0.08260 -0.14940
C20 C 0.10985 -0.11170 -0.22050
C21 C 0.08420 -0.11850 -0.31445
H10 H 0.08400 -0.05330 -0.35125
C22 C 0.05875 -0.22500 -0.35215
H11 H 0.04000 -0.22980 -0.41540
C23 C 0.05980 -0.32395 -0.30000
C24 C 0.08465 -0.31510 -0.20565
H12 H 0.08470 -0.38040 -0.16885
C25 C 0.11035 -0.20555 -0.16550
H13 H 0.12735 -0.19810 -0.10185
C26 C 0.03420 -0.44280 -0.34500
H14 H 0.04955 -0.50160 -0.31225
H15 H 0.02950 -0.46935 -0.35305
H16 H 0.00735 -0.43230 -0.39800
